data_7019502
loop_
_publ_author_name
'Liu, Ya-Ming'
'Lin, Yi-Chun'
'Chen, Wen-Ching'
'Cheng, Jen-Hao'
'Chen, Yi-Lin'
'Yap, Glenn P. A.'
'Sun, Shih-Sheng'
'Ong, Tiow-Gan'

_publ_section_title
;
 Synthesis and characterization of para-pyridine linked NHC palladium
 complexes and their studies for the Heck-Mizoroki coupling reaction.
;
_journal_issue 24
_journal_name_full 'Dalton transactions (Cambridge, England : 2003)'
_journal_page_first 7382
_journal_page_last 7389
_journal_paper_doi 10.1039/c2dt30520h
_journal_volume 41
_journal_year 2012
_chemical_formula_moiety 'C26 H32 Cl2 N4 Pd'
_chemical_formula_sum 'C24 H30 Cl2 N6 Pd'
_chemical_formula_weight 579.84
_space_group_IT_number 2
_symmetry_cell_setting triclinic
_symmetry_space_group_name_Hall '-P 1'
_symmetry_space_group_name_H-M 'P -1'
_atom_sites_solution_hydrogens geom
_atom_sites_solution_primary direct
_atom_sites_solution_secondary difmap
_audit_creation_method SHELXL-97
_cell_angle_alpha 80.801(3)
_cell_angle_beta 76.925(2)
_cell_angle_gamma 87.557(2)
_cell_formula_units_Z 1
_cell_length_a 7.2059(4)
_cell_length_b 8.5398(4)
_cell_length_c 10.6540(5)
_cell_measurement_reflns_used 9982
_cell_measurement_temperature 100(2)
_cell_measurement_theta_max 33.61
_cell_measurement_theta_min 2.42
_cell_volume 630.39(6)
_computing_cell_refinement 'SAINT (Bruker, 2002)'
_computing_data_collection 'SMART (Bruker, 2002)'
_computing_data_reduction SAINT
_computing_molecular_graphics 'SHELXTL (Sheldrick, 2001)'
_computing_publication_material 'SHELXTL (Sheldrick, 2001)'
_computing_structure_refinement 'SHELXL-97 (Sheldrick, 1997)'
_computing_structure_solution 'SHELXS-97 (Sheldrick, 1990)'
_diffrn_ambient_temperature 100(2)
_diffrn_detector_area_resol_mean 836.6
_diffrn_measured_fraction_theta_full 0.998
_diffrn_measured_fraction_theta_max 0.998
_diffrn_measurement_device_type 'Bruker AXS APEX diffractometer'
_diffrn_measurement_method \w
_diffrn_radiation_monochromator graphite
_diffrn_radiation_source 'fine-focus sealed tube'
_diffrn_radiation_type MoK\a
_diffrn_radiation_wavelength 0.71073
_diffrn_reflns_av_R_equivalents 0.0197
_diffrn_reflns_av_sigmaI/netI 0.0167
_diffrn_reflns_limit_h_max 9
_diffrn_reflns_limit_h_min -7
_diffrn_reflns_limit_k_max 10
_diffrn_reflns_limit_k_min -10
_diffrn_reflns_limit_l_max 13
_diffrn_reflns_limit_l_min -12
_diffrn_reflns_number 10135
_diffrn_reflns_theta_full 25.00
_diffrn_reflns_theta_max 27.10
_diffrn_reflns_theta_min 1.99
_diffrn_standards_decay_% 1
_diffrn_standards_interval_count 0
_diffrn_standards_interval_time 0
_diffrn_standards_number 0
_exptl_absorpt_coefficient_mu 0.972
_exptl_absorpt_correction_T_max 0.8445
_exptl_absorpt_correction_T_min 0.8293
_exptl_absorpt_correction_type multi-scan
_exptl_absorpt_process_details 'SADABS (Sheldrick, 2003)'
_exptl_crystal_colour colourless
_exptl_crystal_density_diffrn 1.527
_exptl_crystal_density_method 'not measured'
_exptl_crystal_description prism
_exptl_crystal_F_000 296
_exptl_crystal_size_max 0.20
_exptl_crystal_size_mid 0.18
_exptl_crystal_size_min 0.18
_refine_diff_density_max 0.535
_refine_diff_density_min -0.224
_refine_diff_density_rms 0.062
_refine_ls_extinction_method none
_refine_ls_goodness_of_fit_ref 1.002
_refine_ls_hydrogen_treatment constr
_refine_ls_matrix_type full
_refine_ls_number_parameters 153
_refine_ls_number_reflns 2772
_refine_ls_number_restraints 0
_refine_ls_restrained_S_all 1.002
_refine_ls_R_factor_all 0.0195
_refine_ls_R_factor_gt 0.0190
_refine_ls_shift/su_max 0.000
_refine_ls_shift/su_mean 0.000
_refine_ls_structure_factor_coef Fsqd
_refine_ls_weighting_details 'calc w=1/[\s^2^(Fo^2^)+(0.0329P)^2^+0.4282P] where P=(Fo^2^+2Fc^2^)/3'
_refine_ls_weighting_scheme calc
_refine_ls_wR_factor_gt 0.0534
_refine_ls_wR_factor_ref 0.0539
_reflns_number_gt 2721
_reflns_number_total 2772
_reflns_threshold_expression >2sigma(I)
_cod_data_source_file c2dt30520h.txt
_cod_data_source_block i12290
_cod_depositor_comments
;
The following automatic conversions were performed:

'_symmetry_cell_setting' value 'Triclinic' changed to 'triclinic'
according to /home/saulius/struct/CIF-dictionaries/cif_core.dic
dictionary named 'cif_core.dic' version 2.4.1 from 2010-06-29.

Automatic conversion script
Id: cif_fix_values 1891 2012-01-12 08:04:46Z andrius 
;
_cod_original_cell_volume 630.39(5)
_cod_original_sg_symbol_H-M P-1
_cod_database_code 7019502

loop_
_symmetry_equiv_pos_as_xyz
'x, y, z'
'-x, -y, -z'

loop_
_atom_site_label
_atom_site_type_symbol
_atom_site_fract_x
_atom_site_fract_y
_atom_site_fract_z
_atom_site_U_iso_or_equiv
_atom_site_adp_type
_atom_site_occupancy
_atom_site_symmetry_multiplicity
_atom_site_calc_flag
_atom_site_refinement_flags
Pd Pd 0.5000 0.0000 0.5000 0.01342(6) Uani 1 2 d S
Cl Cl 0.53396(5) 0.10766(5) 0.67928(4) 0.01900(9) Uani 1 1 d .
N1 N 0.26941(19) 0.26885(16) 0.38808(13) 0.0180(3) Uani 1 1 d .
N2 N 0.09895(18) 0.14456(15) 0.56414(12) 0.0153(3) Uani 1 1 d .
C1 C 0.4381(3) 0.3192(2) 0.28265(17) 0.0251(4) Uani 1 1 d .
H1A H 0.5113 0.2211 0.2613 0.030 Uiso 1 1 calc R
C2 C 0.3780(4) 0.3977(4) 0.1612(2) 0.0585(8) Uani 1 1 d .
H2A H 0.2861 0.3302 0.1402 0.088 Uiso 1 1 calc R
H2B H 0.4899 0.4133 0.0885 0.088 Uiso 1 1 calc R
H2C H 0.3188 0.5006 0.1755 0.088 Uiso 1 1 calc R
C3 C 0.5675(3) 0.4209(3) 0.3318(2) 0.0433(5) Uani 1 1 d .
H3A H 0.5949 0.3649 0.4134 0.065 Uiso 1 1 calc R
H3B H 0.5036 0.5219 0.3473 0.065 Uiso 1 1 calc R
H3C H 0.6869 0.4413 0.2663 0.065 Uiso 1 1 calc R
C4 C 0.2746(2) 0.14643(18) 0.48467(15) 0.0157(3) Uani 1 1 d .
C5 C 0.0925(2) 0.3429(2) 0.40679(16) 0.0214(3) Uani 1 1 d .
H5A H 0.0545 0.4319 0.3524 0.026 Uiso 1 1 calc R
C6 C -0.0148(2) 0.26425(19) 0.51698(16) 0.0204(3) Uani 1 1 d .
H6A H -0.1437 0.2864 0.5551 0.025 Uiso 1 1 calc R
C7 C 0.0349(2) 0.03424(18) 0.68514(15) 0.0173(3) Uani 1 1 d .
H7A H 0.1389 -0.0420 0.6980 0.021 Uiso 1 1 calc R
H7B H -0.0749 -0.0267 0.6776 0.021 Uiso 1 1 calc R
C8 C -0.2200(3) 0.1411(2) 1.01260(17) 0.0260(4) Uani 1 1 d .
H8A H -0.3234 0.1013 1.0814 0.031 Uiso 1 1 calc R
C9 C -0.1750(2) 0.0651(2) 0.90348(16) 0.0208(3) Uani 1 1 d .
H9A H -0.2477 -0.0228 0.8981 0.025 Uiso 1 1 calc R
C10 C -0.0229(2) 0.11893(19) 0.80243(15) 0.0172(3) Uani 1 1 d .
C11 C 0.0764(2) 0.2496(2) 0.81574(17) 0.0212(3) Uani 1 1 d .
H11A H 0.1817 0.2908 0.7491 0.025 Uiso 1 1 calc R
C12 C 0.0196(3) 0.3182(2) 0.92712(18) 0.0242(3) Uani 1 1 d .
H12A H 0.0884 0.4078 0.9339 0.029 Uiso 1 1 calc R
N3 N -0.1260(2) 0.2675(2) 1.02652(15) 0.0279(3) Uani 1 1 d .

loop_
_atom_site_aniso_label
_atom_site_aniso_U_11
_atom_site_aniso_U_22
_atom_site_aniso_U_33
_atom_site_aniso_U_23
_atom_site_aniso_U_13
_atom_site_aniso_U_12
Pd 0.01309(9) 0.01364(9) 0.01174(9) -0.00158(6) 0.00045(6) 0.00122(6)
Cl 0.01808(18) 0.02240(19) 0.01676(18) -0.00656(14) -0.00225(14) 0.00177(14)
N1 0.0196(7) 0.0164(6) 0.0151(6) -0.0007(5) 0.0007(5) 0.0021(5)
N2 0.0162(6) 0.0159(6) 0.0128(6) -0.0036(5) -0.0003(5) 0.0014(5)
C1 0.0258(9) 0.0212(8) 0.0199(8) 0.0027(6) 0.0074(7) 0.0038(7)
C2 0.0519(15) 0.0773(19) 0.0252(11) 0.0232(11) 0.0090(10) 0.0257(13)
C3 0.0363(11) 0.0357(11) 0.0494(13) -0.0099(10) 0.0133(10) -0.0157(9)
C4 0.0172(7) 0.0153(7) 0.0135(7) -0.0036(5) -0.0004(6) -0.0003(5)
C5 0.0228(8) 0.0185(8) 0.0213(8) -0.0024(6) -0.0031(6) 0.0058(6)
C6 0.0187(7) 0.0192(8) 0.0221(8) -0.0048(6) -0.0018(6) 0.0047(6)
C7 0.0179(7) 0.0170(7) 0.0147(7) -0.0024(6) 0.0010(6) -0.0010(6)
C8 0.0236(8) 0.0355(10) 0.0156(8) -0.0039(7) 0.0012(6) 0.0054(7)
C9 0.0189(8) 0.0244(8) 0.0175(8) -0.0021(6) -0.0016(6) 0.0004(6)
C10 0.0168(7) 0.0187(7) 0.0152(7) -0.0024(6) -0.0023(6) 0.0034(6)
C11 0.0200(8) 0.0208(8) 0.0211(8) -0.0048(6) 0.0000(6) 0.0007(6)
C12 0.0258(8) 0.0218(8) 0.0263(9) -0.0098(7) -0.0045(7) 0.0024(6)
N3 0.0294(8) 0.0333(8) 0.0211(7) -0.0112(6) -0.0025(6) 0.0069(6)

loop_
_atom_type_symbol
_atom_type_description
_atom_type_scat_dispersion_real
_atom_type_scat_dispersion_imag
_atom_type_scat_source
Pd Pd -0.9988 1.0072 'International Tables Vol C Tables 4.2.6.8 and 6.1.1.4'
Cl Cl 0.1484 0.1585 'International Tables Vol C Tables 4.2.6.8 and 6.1.1.4'
N N 0.0061 0.0033 'International Tables Vol C Tables 4.2.6.8 and 6.1.1.4'
C C 0.0033 0.0016 'International Tables Vol C Tables 4.2.6.8 and 6.1.1.4'
H H 0.0000 0.0000 'International Tables Vol C Tables 4.2.6.8 and 6.1.1.4'

loop_
_geom_angle_atom_site_label_1
_geom_angle_atom_site_label_2
_geom_angle_atom_site_label_3
_geom_angle
_geom_angle_site_symmetry_1
_geom_angle_site_symmetry_3
C4 Pd C4 180.0 2_656 .
C4 Pd Cl 90.45(4) 2_656 .
C4 Pd Cl 89.55(4) . .
C4 Pd Cl 89.55(4) 2_656 2_656
C4 Pd Cl 90.45(4) . 2_656
Cl Pd Cl 180.0 . 2_656
C4 N1 C5 110.98(13) . .
C4 N1 C1 122.72(13) . .
C5 N1 C1 126.19(14) . .
C4 N2 C6 110.86(13) . .
C4 N2 C7 125.62(13) . .
C6 N2 C7 123.51(13) . .
N1 C1 C2 110.68(16) . .
N1 C1 C3 109.82(15) . .
C2 C1 C3 114.0(2) . .
N1 C1 H1A 107.3 . .
C2 C1 H1A 107.3 . .
C3 C1 H1A 107.3 . .
C1 C2 H2A 109.5 . .
C1 C2 H2B 109.5 . .
H2A C2 H2B 109.5 . .
C1 C2 H2C 109.5 . .
H2A C2 H2C 109.5 . .
H2B C2 H2C 109.5 . .
C1 C3 H3A 109.5 . .
C1 C3 H3B 109.5 . .
H3A C3 H3B 109.5 . .
C1 C3 H3C 109.5 . .
H3A C3 H3C 109.5 . .
H3B C3 H3C 109.5 . .
N1 C4 N2 104.76(13) . .
N1 C4 Pd 125.97(11) . .
N2 C4 Pd 129.27(11) . .
C6 C5 N1 106.66(14) . .
C6 C5 H5A 126.7 . .
N1 C5 H5A 126.7 . .
C5 C6 N2 106.73(14) . .
C5 C6 H6A 126.6 . .
N2 C6 H6A 126.6 . .
N2 C7 C10 112.12(12) . .
N2 C7 H7A 109.2 . .
C10 C7 H7A 109.2 . .
N2 C7 H7B 109.2 . .
C10 C7 H7B 109.2 . .
H7A C7 H7B 107.9 . .
N3 C8 C9 123.85(16) . .
N3 C8 H8A 118.1 . .
C9 C8 H8A 118.1 . .
C10 C9 C8 119.34(16) . .
C10 C9 H9A 120.3 . .
C8 C9 H9A 120.3 . .
C9 C10 C11 117.43(15) . .
C9 C10 C7 120.53(15) . .
C11 C10 C7 122.01(14) . .
C12 C11 C10 118.99(16) . .
C12 C11 H11A 120.5 . .
C10 C11 H11A 120.5 . .
N3 C12 C11 124.64(17) . .
N3 C12 H12A 117.7 . .
C11 C12 H12A 117.7 . .
C12 N3 C8 115.74(15) . .

loop_
_geom_bond_atom_site_label_1
_geom_bond_atom_site_label_2
_geom_bond_distance
_geom_bond_site_symmetry_2
Pd C4 2.0275(15) 2_656
Pd C4 2.0275(15) .
Pd Cl 2.3121(4) .
Pd Cl 2.3121(4) 2_656
N1 C4 1.350(2) .
N1 C5 1.386(2) .
N1 C1 1.482(2) .
N2 C4 1.353(2) .
N2 C6 1.386(2) .
N2 C7 1.464(2) .
C1 C2 1.505(3) .
C1 C3 1.528(3) .
C1 H1A 1.0000 .
C2 H2A 0.9800 .
C2 H2B 0.9800 .
C2 H2C 0.9800 .
C3 H3A 0.9800 .
C3 H3B 0.9800 .
C3 H3C 0.9800 .
C5 C6 1.345(2) .
C5 H5A 0.9500 .
C6 H6A 0.9500 .
C7 C10 1.512(2) .
C7 H7A 0.9900 .
C7 H7B 0.9900 .
C8 N3 1.344(3) .
C8 C9 1.389(2) .
C8 H8A 0.9500 .
C9 C10 1.387(2) .
C9 H9A 0.9500 .
C10 C11 1.394(2) .
C11 C12 1.379(2) .
C11 H11A 0.9500 .
C12 N3 1.341(2) .
C12 H12A 0.9500 .

loop_
_geom_torsion_atom_site_label_1
_geom_torsion_atom_site_label_2
_geom_torsion_atom_site_label_3
_geom_torsion_atom_site_label_4
_geom_torsion
_geom_torsion_site_symmetry_1
C4 N1 C1 C2 153.08(19) .
C5 N1 C1 C2 -31.0(3) .
C4 N1 C1 C3 -80.1(2) .
C5 N1 C1 C3 95.7(2) .
C5 N1 C4 N2 0.01(18) .
C1 N1 C4 N2 176.45(14) .
C5 N1 C4 Pd 179.23(11) .
C1 N1 C4 Pd -4.3(2) .
C6 N2 C4 N1 0.33(17) .
C7 N2 C4 N1 -178.72(13) .
C6 N2 C4 Pd -178.86(11) .
C7 N2 C4 Pd 2.1(2) .
C4 Pd C4 N1 -86(4) 2_656
Cl Pd C4 N1 111.44(13) .
Cl Pd C4 N1 -68.56(13) 2_656
C4 Pd C4 N2 93(4) 2_656
Cl Pd C4 N2 -69.53(14) .
Cl Pd C4 N2 110.47(14) 2_656
C4 N1 C5 C6 -0.35(19) .
C1 N1 C5 C6 -176.63(16) .
N1 C5 C6 N2 0.53(18) .
C4 N2 C6 C5 -0.56(18) .
C7 N2 C6 C5 178.52(14) .
C4 N2 C7 C10 118.83(16) .
C6 N2 C7 C10 -60.11(19) .
N3 C8 C9 C10 1.0(3) .
C8 C9 C10 C11 -0.7(2) .
C8 C9 C10 C7 177.29(15) .
N2 C7 C10 C9 143.56(15) .
N2 C7 C10 C11 -38.5(2) .
C9 C10 C11 C12 0.0(2) .
C7 C10 C11 C12 -178.01(15) .
C10 C11 C12 N3 0.6(3) .
C11 C12 N3 C8 -0.3(3) .
C9 C8 N3 C12 -0.5(3) .
